data_2213474
loop_
_publ_author_name
'B. Thimme Gowda'
'Sabine Foro'
'Hartmut Fuess'

_publ_section_title
;
 <i>N</i>-(2-Methylphenyl)methanesulfonamide
;
_journal_coeditor_code LW2008
_journal_issue 5
_journal_name_full 'Acta Crystallographica Section E'
_journal_page_first o2340
_journal_page_last o2340
_journal_paper_doi 10.1107/S1600536807016273
_journal_volume 63
_journal_year 2007
_chemical_formula_iupac 'C8 H11 N O2 S'
_chemical_formula_moiety 'C8 H11 N O2 S'
_chemical_formula_sum 'C8 H11 N O2 S'
_chemical_formula_weight 185.24
_chemical_name_common Methanesulfon-2-methylanilide
_chemical_name_systematic
;
N-(2-Methylphenyl)methanesulfonamide
;
_space_group_IT_number 2
_symmetry_cell_setting triclinic
_symmetry_space_group_name_Hall '-P 1'
_symmetry_space_group_name_H-M 'P -1'
_atom_sites_solution_hydrogens difmap
_atom_sites_solution_primary direct
_atom_sites_solution_secondary difmap
_audit_creation_method SHELXL97
_cell_angle_alpha 79.530(10)
_cell_angle_beta 87.360(10)
_cell_angle_gamma 74.440(10)
_cell_formula_units_Z 2
_cell_length_a 5.7190(10)
_cell_length_b 9.0410(10)
_cell_length_c 9.225(2)
_cell_measurement_reflns_used 25
_cell_measurement_temperature 299(2)
_cell_measurement_theta_max 23.72
_cell_measurement_theta_min 7.71
_cell_volume 451.85(14)
_computing_cell_refinement CAD-4-PC
_computing_data_collection 'CAD-4-PC (Enraf--Nonius, 1996)'
_computing_data_reduction 'REDU4 (Stoe & Cie, 1987)'
_computing_molecular_graphics 'PLATON (Spek, 2003)'
_computing_publication_material SHELXL97
_computing_structure_refinement 'SHELXL97 (Sheldrick, 1997)'
_computing_structure_solution 'SHELXS97 (Sheldrick, 1997)'
_diffrn_ambient_temperature 299(2)
_diffrn_measured_fraction_theta_full 1.000
_diffrn_measured_fraction_theta_max 1.000
_diffrn_measurement_device_type 'Enraf--Nonius CAD-4'
_diffrn_measurement_method \w/2\q
_diffrn_radiation_monochromator graphite
_diffrn_radiation_source 'fine-focus sealed tube'
_diffrn_radiation_type CuK\a
_diffrn_radiation_wavelength 1.54180
_diffrn_reflns_av_R_equivalents 0.0362
_diffrn_reflns_av_sigmaI/netI 0.0387
_diffrn_reflns_limit_h_max 6
_diffrn_reflns_limit_h_min -6
_diffrn_reflns_limit_k_max 10
_diffrn_reflns_limit_k_min -10
_diffrn_reflns_limit_l_max 10
_diffrn_reflns_limit_l_min 0
_diffrn_reflns_number 1713
_diffrn_reflns_theta_full 66.94
_diffrn_reflns_theta_max 66.94
_diffrn_reflns_theta_min 4.87
_diffrn_standards_decay_% 1.8
_diffrn_standards_interval_time 120
_diffrn_standards_number 3
_exptl_absorpt_coefficient_mu 2.867
_exptl_absorpt_correction_T_max 0.7889
_exptl_absorpt_correction_T_min 0.7313
_exptl_absorpt_correction_type psi-scan
_exptl_absorpt_process_details '(North <i>et al.</i>,  1968)'
_exptl_crystal_colour grey
_exptl_crystal_density_diffrn 1.361
_exptl_crystal_density_method 'not measured'
_exptl_crystal_description block
_exptl_crystal_F_000 196
_exptl_crystal_size_max 0.13
_exptl_crystal_size_mid 0.13
_exptl_crystal_size_min 0.10
_refine_diff_density_max 0.174
_refine_diff_density_min -0.259
_refine_ls_extinction_coef 0.0117(14)
_refine_ls_extinction_expression Fc^*^=kFc[1+0.001xFc^2^\l^3^/sin(2\q)]^-1/4^
_refine_ls_extinction_method 'SHELXL97 (Sheldrick, 1997)'
_refine_ls_goodness_of_fit_ref 1.078
_refine_ls_hydrogen_treatment refxyz
_refine_ls_matrix_type full
_refine_ls_number_parameters 143
_refine_ls_number_reflns 1606
_refine_ls_number_restraints 1
_refine_ls_restrained_S_all 1.078
_refine_ls_R_factor_all 0.0586
_refine_ls_R_factor_gt 0.0391
_refine_ls_shift/su_max 0.001
_refine_ls_shift/su_mean 0.000
_refine_ls_structure_factor_coef Fsqd
_refine_ls_weighting_details 'calc w = 1/[\s^2^(Fo^2^)+(0.0411P)^2^+0.0954P] where P=(Fo^2^+2Fc^2^)/3'
_refine_ls_weighting_scheme calc
_refine_ls_wR_factor_gt 0.0901
_refine_ls_wR_factor_ref 0.0981
_reflns_number_gt 1259
_reflns_number_total 1606
_reflns_threshold_expression I>2\s(I)
_cod_data_source_file lw2008.cif
_cod_data_source_block I
_cod_database_code 2213474
_cod_database_fobs_code 2213474

loop_
_symmetry_equiv_pos_as_xyz
'x, y, z'
'-x, -y, -z'

loop_
_atom_site_type_symbol
_atom_site_label
_atom_site_fract_x
_atom_site_fract_y
_atom_site_fract_z
_atom_site_U_iso_or_equiv
_atom_site_adp_type
_atom_site_calc_flag
_atom_site_refinement_flags
_atom_site_occupancy
C C1 0.2073(7) 0.0168(4) 0.1937(4) 0.0679(9) Uani d . 1
H H1A 0.265(6) -0.052(4) 0.124(4) 0.081 Uiso d . 1
H H1B 0.142(6) -0.028(4) 0.276(4) 0.081 Uiso d . 1
H H1C 0.094(6) 0.114(4) 0.145(4) 0.081 Uiso d . 1
C C6 0.1994(4) 0.3574(3) 0.2840(3) 0.0404(5) Uani d . 1
C C7 0.2887(5) 0.4558(3) 0.1760(3) 0.0511(7) Uani d . 1
H H7 0.447(5) 0.424(3) 0.142(3) 0.061 Uiso d . 1
C C8 0.1438(6) 0.6009(3) 0.1180(3) 0.0623(8) Uani d . 1
H H8 0.207(5) 0.668(4) 0.042(3) 0.075 Uiso d . 1
C C9 -0.0875(6) 0.6489(4) 0.1688(3) 0.0648(8) Uani d . 1
H H9 -0.194(6) 0.749(4) 0.136(3) 0.078 Uiso d . 1
C C10 -0.1738(5) 0.5531(4) 0.2789(3) 0.0589(7) Uani d . 1
H H10 -0.331(6) 0.586(4) 0.316(3) 0.071 Uiso d . 1
C C11 -0.0351(4) 0.4046(3) 0.3388(3) 0.0445(6) Uani d . 1
C C12 -0.1334(6) 0.3018(4) 0.4577(4) 0.0625(8) Uani d . 1
H H12A -0.128(6) 0.210(4) 0.430(4) 0.075 Uiso d . 1
H H12B -0.042(6) 0.279(4) 0.546(4) 0.075 Uiso d . 1
H H12C -0.289(6) 0.348(4) 0.476(3) 0.075 Uiso d . 1
N N5 0.3555(4) 0.2077(2) 0.3434(2) 0.0468(5) Uani d D 1
H H5N 0.348(5) 0.164(3) 0.4324(15) 0.056 Uiso d D 1
O O3 0.6064(4) -0.0557(2) 0.3450(2) 0.0789(7) Uani d . 1
O O4 0.5642(4) 0.1338(2) 0.1154(2) 0.0607(5) Uani d . 1
S S2 0.45723(12) 0.07166(7) 0.24662(7) 0.0469(2) Uani d . 1

loop_
_atom_site_aniso_label
_atom_site_aniso_U_11
_atom_site_aniso_U_22
_atom_site_aniso_U_33
_atom_site_aniso_U_12
_atom_site_aniso_U_13
_atom_site_aniso_U_23
C1 0.081(2) 0.066(2) 0.067(2) -0.0319(18) 0.0114(18) -0.0207(17)
C6 0.0437(13) 0.0398(12) 0.0373(12) -0.0079(10) -0.0027(10) -0.0098(10)
C7 0.0554(16) 0.0479(14) 0.0484(15) -0.0124(12) 0.0083(13) -0.0083(12)
C8 0.083(2) 0.0462(15) 0.0524(17) -0.0124(15) 0.0093(15) -0.0053(13)
C9 0.079(2) 0.0470(16) 0.0564(17) 0.0033(15) -0.0053(16) -0.0070(14)
C10 0.0462(16) 0.0626(18) 0.0629(18) -0.0006(13) -0.0016(13) -0.0190(15)
C11 0.0422(14) 0.0506(14) 0.0420(13) -0.0117(11) -0.0021(10) -0.0123(11)
C12 0.0543(18) 0.073(2) 0.0635(19) -0.0230(16) 0.0117(15) -0.0131(17)
N5 0.0536(13) 0.0458(12) 0.0336(11) -0.0021(10) -0.0019(9) -0.0041(9)
O3 0.0951(16) 0.0603(12) 0.0507(12) 0.0292(11) -0.0059(11) -0.0045(10)
O4 0.0651(12) 0.0637(12) 0.0509(11) -0.0162(10) 0.0203(9) -0.0105(9)
S2 0.0516(4) 0.0431(4) 0.0376(3) -0.0008(3) 0.0031(2) -0.0037(2)

loop_
_atom_type_symbol
_atom_type_description
_atom_type_scat_dispersion_real
_atom_type_scat_dispersion_imag
_atom_type_scat_source
C C 0.0181 0.0091 'International Tables Vol C Tables 4.2.6.8 and 6.1.1.4'
H H 0.0000 0.0000 'International Tables Vol C Tables 4.2.6.8 and 6.1.1.4'
N N 0.0311 0.0180 'International Tables Vol C Tables 4.2.6.8 and 6.1.1.4'
O O 0.0492 0.0322 'International Tables Vol C Tables 4.2.6.8 and 6.1.1.4'
S S 0.3331 0.5567 'International Tables Vol C Tables 4.2.6.8 and 6.1.1.4'

loop_
_geom_angle_atom_site_label_1
_geom_angle_atom_site_label_2
_geom_angle_atom_site_label_3
_geom_angle
S2 C1 H1A 107(2)
S2 C1 H1B 108(2)
H1A C1 H1B 114(3)
S2 C1 H1C 106(2)
H1A C1 H1C 110(3)
H1B C1 H1C 112(3)
C7 C6 C11 120.9(2)
C7 C6 N5 118.9(2)
C11 C6 N5 120.1(2)
C8 C7 C6 120.2(3)
C8 C7 H7 119.5(18)
C6 C7 H7 120.3(18)
C9 C8 C7 119.9(3)
C9 C8 H8 120.6(19)
C7 C8 H8 119.5(19)
C8 C9 C10 119.9(3)
C8 C9 H9 123.7(19)
C10 C9 H9 116(2)
C9 C10 C11 122.1(3)
C9 C10 H10 120.3(19)
C11 C10 H10 117.6(19)
C10 C11 C6 116.9(2)
C10 C11 C12 121.2(3)
C6 C11 C12 121.9(2)
C11 C12 H12A 111(2)
C11 C12 H12B 112(2)
H12A C12 H12B 107(3)
C11 C12 H12C 110(2)
H12A C12 H12C 108(3)
H12B C12 H12C 109(3)
C6 N5 S2 123.02(16)
C6 N5 H5N 122.6(19)
S2 N5 H5N 108(2)
O4 S2 O3 118.19(13)
O4 S2 N5 109.11(12)
O3 S2 N5 105.40(12)
O4 S2 C1 107.17(15)
O3 S2 C1 109.20(17)
N5 S2 C1 107.33(15)

loop_
_geom_bond_atom_site_label_1
_geom_bond_atom_site_label_2
_geom_bond_distance
C1 S2 1.749(4)
C1 H1A 0.96(3)
C1 H1B 0.91(3)
C1 H1C 0.99(3)
C6 C7 1.386(3)
C6 C11 1.395(3)
C6 N5 1.434(3)
C7 C8 1.377(4)
C7 H7 0.93(3)
C8 C9 1.366(4)
C8 H8 0.96(3)
C9 C10 1.374(4)
C9 H9 0.95(3)
C10 C11 1.392(4)
C10 H10 0.94(3)
C11 C12 1.495(4)
C12 H12A 0.90(3)
C12 H12B 0.95(3)
C12 H12C 0.90(3)
N5 S2 1.617(2)
N5 H5N 0.848(10)
O3 S2 1.4286(19)
O4 S2 1.4225(19)

loop_
_geom_hbond_atom_site_label_D
_geom_hbond_atom_site_label_H
_geom_hbond_atom_site_label_A
_geom_hbond_site_symmetry_A
_geom_hbond_distance_DH
_geom_hbond_distance_HA
_geom_hbond_distance_DA
_geom_hbond_angle_DHA
N5 H5N O3 2_656 0.848(10) 2.104(12) 2.943(3) 170(3)

loop_
_geom_torsion_atom_site_label_1
_geom_torsion_atom_site_label_2
_geom_torsion_atom_site_label_3
_geom_torsion_atom_site_label_4
_geom_torsion
C11 C6 C7 C8 -1.8(4)
N5 C6 C7 C8 -179.3(2)
C6 C7 C8 C9 1.0(5)
C7 C8 C9 C10 0.9(5)
C8 C9 C10 C11 -2.0(5)
C9 C10 C11 C6 1.2(4)
C9 C10 C11 C12 -179.5(3)
C7 C6 C11 C10 0.7(4)
N5 C6 C11 C10 178.2(2)
C7 C6 C11 C12 -178.6(3)
N5 C6 C11 C12 -1.1(4)
C7 C6 N5 S2 -65.4(3)
C11 C6 N5 S2 117.1(2)
C6 N5 S2 O4 51.3(2)
C6 N5 S2 O3 179.2(2)
C6 N5 S2 C1 -64.5(2)

loop_
_cod_related_entry_id
_cod_related_entry_database
_cod_related_entry_code
1 ChemSpider 4242315
